data_2012809
loop_
_publ_author_name
'Fernandes, Manuel A.'
'Layh, Marcus'
'Omondi, Bernard'

_publ_section_title
;
 2,4,6-Trimethylphenyl isocyanide
;
_journal_issue 7
_journal_name_full 'Acta Crystallographica Section C'
_journal_page_first o384
_journal_page_last o385
_journal_paper_doi 10.1107/S0108270102008491
_journal_volume 58
_journal_year 2002
_chemical_formula_moiety 'C10 H11 N'
_chemical_formula_sum 'C10 H11 N'
_chemical_formula_weight 145.20
_chemical_name_systematic
;
 2,4,6-Trimethylphenyl isocyanide
;
_space_group_IT_number 62
_symmetry_cell_setting orthorhombic
_symmetry_space_group_name_Hall '-P 2ac 2n'
_symmetry_space_group_name_H-M 'P n m a'
_atom_sites_solution_hydrogens geom
_atom_sites_solution_primary direct
_atom_sites_solution_secondary difmap
_audit_creation_method SHELXL97
_cell_angle_alpha 90
_cell_angle_beta 90
_cell_angle_gamma 90
_cell_formula_units_Z 4
_cell_length_a 15.7210(19)
_cell_length_b 6.8582(8)
_cell_length_c 8.2338(10)
_cell_measurement_reflns_used 932
_cell_measurement_temperature 173(2)
_cell_measurement_theta_max 24.49
_cell_measurement_theta_min 2.59
_cell_volume 887.75(18)
_computing_cell_refinement 'SAINT+ (Bruker, 1999)'
_computing_data_collection 'SMART (Bruker, 1999)'
_computing_data_reduction SAINT+
_computing_molecular_graphics 'PLATON (Spek, 1990) and ORTEP-3 for Windows (Farrugia, 1997)'
_computing_publication_material SHELXTL
_computing_structure_refinement SHELXTL
_computing_structure_solution 'SHELXTL (Bruker, 1999)'
_diffrn_ambient_temperature 173(2)
_diffrn_measured_fraction_theta_full 0.998
_diffrn_measured_fraction_theta_max 0.998
_diffrn_measurement_device_type 'Bruker SMART 1K CCD area-detector'
_diffrn_measurement_method \w
_diffrn_radiation_monochromator graphite
_diffrn_radiation_source 'fine-focus sealed tube'
_diffrn_radiation_type MoK\a
_diffrn_radiation_wavelength 0.71073
_diffrn_reflns_av_R_equivalents 0.087
_diffrn_reflns_av_sigmaI/netI 0.071
_diffrn_reflns_limit_h_max 20
_diffrn_reflns_limit_h_min -20
_diffrn_reflns_limit_k_max 4
_diffrn_reflns_limit_k_min -9
_diffrn_reflns_limit_l_max 10
_diffrn_reflns_limit_l_min -10
_diffrn_reflns_number 5953
_diffrn_reflns_theta_full 28.31
_diffrn_reflns_theta_max 28.31
_diffrn_reflns_theta_min 2.59
_diffrn_standards_decay_% 0
_exptl_absorpt_coefficient_mu 0.064
_exptl_absorpt_correction_T_max 0.994
_exptl_absorpt_correction_T_min 0.977
_exptl_absorpt_correction_type multi-scan
_exptl_absorpt_process_details '(SADABS; Sheldrick, 1996)'
_exptl_crystal_colour colourless
_exptl_crystal_density_diffrn 1.086
_exptl_crystal_density_method 'not measured'
_exptl_crystal_description plate
_exptl_crystal_F_000 312
_exptl_crystal_size_max 0.36
_exptl_crystal_size_mid 0.22
_exptl_crystal_size_min 0.10
_refine_diff_density_max 0.15
_refine_diff_density_min -0.26
_refine_ls_extinction_method none
_refine_ls_goodness_of_fit_ref 0.913
_refine_ls_hydrogen_treatment constr
_refine_ls_matrix_type full
_refine_ls_number_parameters 70
_refine_ls_number_reflns 1189
_refine_ls_number_restraints 0
_refine_ls_restrained_S_all 0.913
_refine_ls_R_factor_all 0.121
_refine_ls_R_factor_gt 0.046
_refine_ls_shift/su_max <0.001
_refine_ls_shift/su_mean 0.000
_refine_ls_structure_factor_coef Fsqd
_refine_ls_weighting_details 'calc w = 1/[\s^2^(Fo^2^)+(0.0547P)^2^] where P=(Fo^2^+2Fc^2^)/3'
_refine_ls_weighting_scheme calc
_refine_ls_wR_factor_gt 0.095
_refine_ls_wR_factor_ref 0.115
_reflns_number_gt 590
_reflns_number_total 1189
_reflns_threshold_expression I>2\s(I)
_cod_data_source_file gd1206.cif
_cod_data_source_block I
_cod_depositor_comments
;
The following automatic conversions were performed:
'_symmetry_cell_setting' value 'Orthorhombic' changed to 'orthorhombic'
according to '/home/saulius/struct/CIF-dictionaries/cif_core.dic'
dictionary named 'cif_core.dic' version 2.4.1 from
2010-06-29.

'_geom_bond_publ_flag' value 'Yes' changed to 'yes' according
to '/home/saulius/struct/CIF-dictionaries/cif_core.dic' dictionary named
'cif_core.dic' version 2.4.1 from 2010-06-29 (10 times).

Automatic conversion script
Id: cif_fix_enum 1527 2010-12-29 10:47:43Z saulius 

The following automatic conversions were performed:

'_symmetry_cell_setting' value 'Orthorhombic' changed to
'orthorhombic' according to
/home/saulius/struct/CIF-dictionaries/cif_core.dic dictionary named
'cif_core.dic' version 2.4.1 from 2010-06-29.

'_geom_bond_publ_flag'
value 'Yes' changed to 'yes' according to
/home/saulius/struct/CIF-dictionaries/cif_core.dic dictionary named
'cif_core.dic' version 2.4.1 from 2010-06-29 (10
times).

'_geom_angle_publ_flag' value 'Yes' changed to 'yes'
according to /home/saulius/struct/CIF-dictionaries/cif_core.dic
dictionary named 'cif_core.dic' version 2.4.1 from 2010-06-29 (7
times).

Automatic conversion script
Id: cif_fix_values 1715 2011-07-08 13:25:40Z adriana 
;
_cod_database_code 2012809
_cod_database_fobs_code 2012809

loop_
_symmetry_equiv_pos_as_xyz
'x, y, z'
'-x+1/2, -y, z+1/2'
'-x, y+1/2, -z'
'x+1/2, -y+1/2, -z+1/2'
'-x, -y, -z'
'x-1/2, y, -z-1/2'
'x, -y-1/2, z'
'-x-1/2, y-1/2, z-1/2'

loop_
_atom_site_label
_atom_site_fract_x
_atom_site_fract_y
_atom_site_fract_z
_atom_site_U_iso_or_equiv
_atom_site_adp_type
_atom_site_calc_flag
_atom_site_refinement_flags
_atom_site_occupancy
_atom_site_disorder_assembly
_atom_site_disorder_group
_atom_site_type_symbol
N1 -0.02540(12) 0.2500 0.7232(2) 0.0465(6) Uani d S 1 . . N
C1 0.03802(13) 0.2500 0.8437(2) 0.0324(5) Uani d S 1 . . C
C2 0.01361(13) 0.2500 1.0064(3) 0.0325(6) Uani d S 1 . . C
C3 0.07817(14) 0.2500 1.1210(2) 0.0338(6) Uani d S 1 . . C
H3 0.0635 0.2500 1.2329 0.041 Uiso calc SR 1 . . H
C4 0.16342(13) 0.2500 1.0779(2) 0.0299(5) Uani d S 1 . . C
C5 0.18442(12) 0.2500 0.9139(2) 0.0291(5) Uani d S 1 . . C
H1 0.2427 0.2500 0.8836 0.035 Uiso calc SR 1 . . H
C6 0.12322(13) 0.2500 0.7936(2) 0.0296(5) Uani d S 1 . . C
C7 -0.07669(18) 0.2500 0.6223(4) 0.0736(9) Uani d S 1 . . C
C8 -0.07834(13) 0.2500 1.0562(3) 0.0486(7) Uani d S 1 . . C
H8A -0.1025 0.1200 1.0386 0.073 Uiso calc PR 0.50 . . H
H8B -0.1096 0.3456 0.9909 0.073 Uiso calc PR 0.50 . . H
H8C -0.0829 0.2844 1.1714 0.073 Uiso calc PR 0.50 . . H
C9 0.23236(15) 0.2500 1.2053(3) 0.0481(7) Uani d S 1 . . C
H9A 0.2869 0.2163 1.1549 0.072 Uiso calc PR 0.50 . . H
H9B 0.2186 0.1539 1.2894 0.072 Uiso calc PR 0.50 . . H
H9C 0.2364 0.3798 1.2545 0.072 Uiso calc PR 0.50 . . H
C10 0.14662(15) 0.2500 0.6159(2) 0.0466(7) Uani d S 1 . . C
H10A 0.1295 0.3741 0.5668 0.070 Uiso calc PR 0.50 . . H
H10B 0.1173 0.1425 0.5609 0.070 Uiso calc PR 0.50 . . H
H10C 0.2083 0.2334 0.6046 0.070 Uiso calc PR 0.50 . . H

loop_
_atom_site_aniso_label
_atom_site_aniso_U_11
_atom_site_aniso_U_22
_atom_site_aniso_U_33
_atom_site_aniso_U_12
_atom_site_aniso_U_13
_atom_site_aniso_U_23
N1 0.0354(12) 0.0413(13) 0.0627(14) 0.000 -0.0165(11) 0.000
C1 0.0250(12) 0.0272(12) 0.0451(14) 0.000 -0.0097(11) 0.000
C2 0.0268(13) 0.0222(13) 0.0485(14) 0.000 0.0101(11) 0.000
C3 0.0379(14) 0.0297(12) 0.0338(13) 0.000 0.0099(11) 0.000
C4 0.0319(13) 0.0266(13) 0.0311(12) 0.000 0.0006(11) 0.000
C5 0.0230(12) 0.0306(12) 0.0338(12) 0.000 0.0023(10) 0.000
C6 0.0297(13) 0.0279(13) 0.0312(13) 0.000 0.0000(10) 0.000
C7 0.0538(17) 0.073(2) 0.094(2) 0.000 -0.0323(18) 0.000
C8 0.0293(13) 0.0336(14) 0.083(2) 0.000 0.0164(13) 0.000
C9 0.0477(16) 0.0575(17) 0.0391(14) 0.000 -0.0100(12) 0.000
C10 0.0518(16) 0.0580(18) 0.0301(14) 0.000 0.0002(11) 0.000

loop_
_atom_type_symbol
_atom_type_description
_atom_type_scat_dispersion_real
_atom_type_scat_dispersion_imag
_atom_type_scat_source
C C 0.0033 0.0016 'International Tables Vol C Tables 4.2.6.8 and 6.1.1.4'
H H 0.0000 0.0000 'International Tables Vol C Tables 4.2.6.8 and 6.1.1.4'
N N 0.0061 0.0033 'International Tables Vol C Tables 4.2.6.8 and 6.1.1.4'

loop_
_geom_angle_atom_site_label_1
_geom_angle_atom_site_label_2
_geom_angle_atom_site_label_3
_geom_angle
_geom_angle_publ_flag
C7 N1 C1 179.0(3) yes
C2 C1 C6 123.10(18) yes
C2 C1 N1 118.9(2) ?
C6 C1 N1 118.01(19) ?
C3 C2 C1 116.92(19) yes
C3 C2 C8 121.3(2) ?
C1 C2 C8 121.8(2) ?
C2 C3 C4 122.26(19) yes
C2 C3 H3 118.9 ?
C4 C3 H3 118.9 ?
C3 C4 C5 118.57(19) yes
C3 C4 C9 121.09(19) ?
C5 C4 C9 120.34(19) ?
C6 C5 C4 122.10(19) yes
C6 C5 H1 118.9 ?
C4 C5 H1 118.9 ?
C5 C6 C1 117.04(18) yes
C5 C6 C10 121.72(19) ?
C1 C6 C10 121.24(19) ?
C2 C8 H8A 109.5 ?
C2 C8 H8B 109.5 ?
H8A C8 H8B 109.5 ?
C2 C8 H8C 109.5 ?
H8A C8 H8C 109.5 ?
H8B C8 H8C 109.5 ?
C4 C9 H9A 109.5 ?
C4 C9 H9B 109.5 ?
H9A C9 H9B 109.5 ?
C4 C9 H9C 109.5 ?
H9A C9 H9C 109.5 ?
H9B C9 H9C 109.5 ?
C6 C10 H10A 109.5 ?
C6 C10 H10B 109.5 ?
H10A C10 H10B 109.5 ?
C6 C10 H10C 109.5 ?
H10A C10 H10C 109.5 ?
H10B C10 H10C 109.5 ?

loop_
_geom_bond_atom_site_label_1
_geom_bond_atom_site_label_2
_geom_bond_site_symmetry_2
_geom_bond_distance
_geom_bond_publ_flag
N1 C7 . 1.158(3) yes
N1 C1 . 1.407(3) yes
C1 C2 . 1.394(3) yes
C1 C6 . 1.402(3) yes
C2 C3 . 1.386(3) yes
C2 C8 . 1.502(3) yes
C3 C4 . 1.386(3) yes
C3 H3 . 0.9500 ?
C4 C5 . 1.390(3) yes
C4 C9 . 1.509(3) yes
C5 C6 . 1.381(3) yes
C5 H1 . 0.9500 ?
C6 C10 . 1.508(3) ?
C8 H8A . 0.9800 ?
C8 H8B . 0.9800 ?
C8 H8C . 0.9800 ?
C9 H9A . 0.9800 ?
C9 H9B . 0.9800 ?
C9 H9C . 0.9800 ?
C10 H10A . 0.9800 ?
C10 H10B . 0.9800 ?
C10 H10C . 0.9800 ?

loop_
_geom_torsion_atom_site_label_1
_geom_torsion_atom_site_label_2
_geom_torsion_atom_site_label_3
_geom_torsion_atom_site_label_4
_geom_torsion
C6 C1 C2 C3 0.0
N1 C1 C2 C3 180.0
C6 C1 C2 C8 180.0
N1 C1 C2 C8 0.0
C1 C2 C3 C4 0.0
C8 C2 C3 C4 180.0
C2 C3 C4 C5 0.0
C2 C3 C4 C9 180.0
C3 C4 C5 C6 0.0
C9 C4 C5 C6 180.0
C4 C5 C6 C1 0.0
C4 C5 C6 C10 180.0
C2 C1 C6 C5 0.0
N1 C1 C6 C5 180.0
C2 C1 C6 C10 180.0
N1 C1 C6 C10 0.0
